data_7103483
loop_
_publ_author_name
'Chen, Qihui'
'Yuan, Chengye'

_publ_section_title
;
 An unexpected ruthenium complex and its unique behavior as catalyst in
 dynamic kinetic resolution of secondary alcohols.
;
_journal_issue 42
_journal_name_full 'Chemical communications (Cambridge, England)'
_journal_page_first 5333
_journal_page_last 5335
_journal_paper_doi 10.1039/b811627j
_journal_year 2008
_chemical_formula_sum 'C45 H32 O3 Ru'
_chemical_formula_weight 721.78
_chemical_name_systematic
;
?
;
_space_group_IT_number 14
_symmetry_cell_setting monoclinic
_symmetry_space_group_name_Hall '-P 2ybc'
_symmetry_space_group_name_H-M 'P 1 21/c 1'
_atom_sites_solution_hydrogens geom
_atom_sites_solution_primary direct
_atom_sites_solution_secondary difmap
_audit_creation_method SHELXL-97
_cell_angle_alpha 90.00
_cell_angle_beta 104.126(3)
_cell_angle_gamma 90.00
_cell_formula_units_Z 4
_cell_length_a 11.9868(19)
_cell_length_b 16.875(3)
_cell_length_c 17.706(3)
_cell_measurement_reflns_used 3216
_cell_measurement_temperature 293(2)
_cell_measurement_theta_max 47.910
_cell_measurement_theta_min 4.828
_cell_volume 3473.4(9)
_computing_cell_refinement 'Bruker SMART'
_computing_data_collection 'Bruker SMART'
_computing_data_reduction 'Bruker SHELXTL'
_computing_molecular_graphics 'Bruker SHELXTL'
_computing_publication_material 'Bruker SHELXTL'
_computing_structure_refinement 'SHELXL-97 (Sheldrick, 1997)'
_computing_structure_solution 'SHELXS-97 (Sheldrick, 1990)'
_diffrn_ambient_temperature 293(2)
_diffrn_measured_fraction_theta_full 0.997
_diffrn_measured_fraction_theta_max 0.997
_diffrn_measurement_device_type 'CCD area detector'
_diffrn_measurement_method 'phi and omega scans'
_diffrn_radiation_monochromator graphite
_diffrn_radiation_source 'fine-focus sealed tube'
_diffrn_radiation_type MoK\a
_diffrn_radiation_wavelength 0.71073
_diffrn_reflns_av_R_equivalents 0.1004
_diffrn_reflns_av_sigmaI/netI 0.1030
_diffrn_reflns_limit_h_max 14
_diffrn_reflns_limit_h_min -14
_diffrn_reflns_limit_k_max 18
_diffrn_reflns_limit_k_min -20
_diffrn_reflns_limit_l_max 11
_diffrn_reflns_limit_l_min -21
_diffrn_reflns_number 18300
_diffrn_reflns_theta_full 26.00
_diffrn_reflns_theta_max 26.00
_diffrn_reflns_theta_min 1.69
_exptl_absorpt_coefficient_mu 0.492
_exptl_absorpt_correction_T_max 1.00000
_exptl_absorpt_correction_T_min 0.69844
_exptl_absorpt_correction_type empirical
_exptl_absorpt_process_details sadabs
_exptl_crystal_colour green
_exptl_crystal_density_diffrn 1.380
_exptl_crystal_density_method 'not measured'
_exptl_crystal_description prismatic
_exptl_crystal_F_000 1480
_exptl_crystal_size_max 0.447
_exptl_crystal_size_mid 0.368
_exptl_crystal_size_min 0.221
_refine_diff_density_max 2.271
_refine_diff_density_min -0.754
_refine_diff_density_rms 0.104
_refine_ls_extinction_method none
_refine_ls_goodness_of_fit_ref 0.950
_refine_ls_hydrogen_treatment constr
_refine_ls_matrix_type full
_refine_ls_number_parameters 443
_refine_ls_number_reflns 6797
_refine_ls_number_restraints 6
_refine_ls_restrained_S_all 0.957
_refine_ls_R_factor_all 0.1308
_refine_ls_R_factor_gt 0.0714
_refine_ls_shift/su_max 0.020
_refine_ls_shift/su_mean 0.004
_refine_ls_structure_factor_coef Fsqd
_refine_ls_weighting_details 'calc w=1/[\s^2^(Fo^2^)+(0.1032P)^2^+0.0000P] where P=(Fo^2^+2Fc^2^)/3'
_refine_ls_weighting_scheme calc
_refine_ls_wR_factor_gt 0.1738
_refine_ls_wR_factor_ref 0.2022
_reflns_number_gt 3636
_reflns_number_total 6797
_reflns_threshold_expression >2sigma(I)
_cod_data_source_file b811627j.txt
_cod_data_source_block cd28110
_cod_depositor_comments
;
The following automatic conversions were performed:
'_symmetry_cell_setting' value 'Monoclinic' changed to 'monoclinic'
according to '/home/saulius/struct/CIF-dictionaries/cif_core.dic'
dictionary named 'cif_core.dic' version 2.4.1 from 2010-06-29.

Automatic conversion script
Id: cif_fix_enum 1527 2010-12-29 10:47:43Z saulius 
;
_cod_original_sg_symbol_H-M P2(1)/c
_cod_database_code 7103483

loop_
_symmetry_equiv_pos_as_xyz
'x, y, z'
'-x, y+1/2, -z+1/2'
'-x, -y, -z'
'x, -y-1/2, z-1/2'

loop_
_atom_site_label
_atom_site_type_symbol
_atom_site_fract_x
_atom_site_fract_y
_atom_site_fract_z
_atom_site_U_iso_or_equiv
_atom_site_adp_type
_atom_site_occupancy
_atom_site_symmetry_multiplicity
_atom_site_calc_flag
_atom_site_refinement_flags
_atom_site_disorder_assembly
_atom_site_disorder_group
Ru Ru 0.28221(5) 0.37903(2) 0.24380(3) 0.0561(2) Uani 1 1 d . . .
O1 O 0.1879(8) 0.5092(4) 0.1310(4) 0.116(3) Uani 1 1 d . . .
O2 O 0.1989(6) 0.2560(3) 0.1213(3) 0.113(2) Uani 1 1 d . . .
O3 O 0.4326(5) 0.3863(3) 0.1335(3) 0.0929(16) Uani 1 1 d . . .
C1 C 0.2221(7) 0.4613(4) 0.1722(5) 0.089(2) Uani 1 1 d . . .
C2 C 0.2290(6) 0.3031(4) 0.1670(4) 0.0727(19) Uani 1 1 d . . .
C3 C 0.4287(7) 0.3824(3) 0.2021(5) 0.073(2) Uani 1 1 d . . .
C4 C 0.5391(6) 0.3764(3) 0.2648(5) 0.0603(17) Uani 1 1 d . . .
C5 C 0.6443(8) 0.3720(4) 0.2467(6) 0.085(2) Uani 1 1 d . . .
H5 H 0.6501 0.3788 0.1957 0.103 Uiso 1 1 calc R . .
C6 C 0.7397(8) 0.3575(5) 0.3050(9) 0.108(4) Uani 1 1 d . . .
H6 H 0.8110 0.3530 0.2933 0.129 Uiso 1 1 calc R . .
C7 C 0.7324(7) 0.3495(5) 0.3798(7) 0.101(3) Uani 1 1 d . . .
H7 H 0.7987 0.3402 0.4188 0.121 Uiso 1 1 calc R . .
C8 C 0.6255(6) 0.3549(4) 0.3990(5) 0.080(2) Uani 1 1 d . . .
H8 H 0.6197 0.3492 0.4501 0.096 Uiso 1 1 calc R . .
C9 C 0.5295(5) 0.3691(3) 0.3390(4) 0.0556(16) Uani 1 1 d . . .
C10 C 0.4127(5) 0.3736(3) 0.3531(4) 0.0501(14) Uani 1 1 d . . .
C11 C 0.3463(5) 0.4454(3) 0.3542(4) 0.0496(15) Uani 1 1 d . . .
C12 C 0.2317(5) 0.4215(3) 0.3563(3) 0.0471(14) Uani 1 1 d . . .
C13 C 0.2268(5) 0.3369(3) 0.3552(3) 0.0476(14) Uani 1 1 d . . .
C14 C 0.3391(5) 0.3078(3) 0.3521(3) 0.0465(14) Uani 1 1 d . . .
C15 C 0.3752(5) 0.2217(3) 0.3610(4) 0.0469(14) Uani 1 1 d . . .
C16 C 0.3733(6) 0.1849(3) 0.4277(4) 0.0625(18) Uani 1 1 d . . .
H16 H 0.3492 0.2123 0.4665 0.075 Uiso 1 1 calc R . .
C17 C 0.4072(7) 0.1055(3) 0.4395(5) 0.078(2) Uani 1 1 d . . .
H17 H 0.4064 0.0804 0.4861 0.094 Uiso 1 1 calc R . .
C18 C 0.4413(7) 0.0656(4) 0.3827(5) 0.085(2) Uani 1 1 d . . .
H18 H 0.4631 0.0126 0.3897 0.102 Uiso 1 1 calc R . .
C19 C 0.4435(8) 0.1034(4) 0.3158(5) 0.095(3) Uani 1 1 d . . .
H19 H 0.4675 0.0763 0.2769 0.114 Uiso 1 1 calc R . .
C20 C 0.4104(6) 0.1820(3) 0.3046(4) 0.074(2) Uani 1 1 d . . .
H20 H 0.4123 0.2074 0.2584 0.088 Uiso 1 1 calc R . .
C21 C 0.3956(6) 0.5279(3) 0.3614(4) 0.0548(16) Uani 1 1 d . . .
C22 C 0.3339(6) 0.5900(3) 0.3224(5) 0.076(2) Uani 1 1 d . . .
H22 H 0.2611 0.5805 0.2905 0.091 Uiso 1 1 calc R . .
C23 C 0.3761(8) 0.6656(4) 0.3289(6) 0.092(3) Uani 1 1 d . . .
H23 H 0.3341 0.7065 0.3000 0.110 Uiso 1 1 calc R . .
C24 C 0.4803(9) 0.6802(4) 0.3783(6) 0.098(3) Uani 1 1 d . . .
H24 H 0.5090 0.7316 0.3839 0.118 Uiso 1 1 calc R . .
C25 C 0.5427(8) 0.6205(4) 0.4194(5) 0.087(2) Uani 1 1 d . . .
H25 H 0.6138 0.6306 0.4531 0.104 Uiso 1 1 calc R . .
C26 C 0.4990(7) 0.5437(3) 0.4104(4) 0.070(2) Uani 1 1 d . . .
H26 H 0.5416 0.5026 0.4384 0.084 Uiso 1 1 calc R . .
C27 C 0.1367(6) 0.4744(3) 0.3633(4) 0.0528(16) Uani 1 1 d . . .
C28 C 0.0358(6) 0.4751(4) 0.3090(5) 0.076(2) Uani 1 1 d . . .
H28 H 0.0266 0.4431 0.2651 0.091 Uiso 1 1 calc R . .
C29 C -0.0562(7) 0.5237(5) 0.3179(6) 0.092(3) Uani 1 1 d . . .
H29 H -0.1249 0.5246 0.2796 0.111 Uiso 1 1 calc R . .
C30 C -0.0438(8) 0.5689(5) 0.3823(7) 0.100(3) Uani 1 1 d . . .
H30 H -0.1038 0.6012 0.3885 0.120 Uiso 1 1 calc R . .
C31 C 0.0546(9) 0.5670(5) 0.4368(7) 0.111(4) Uani 1 1 d . . .
H31 H 0.0620 0.5967 0.4820 0.136 Uiso 1 1 calc R . .
C32 C 0.1467(7) 0.5212(4) 0.4272(5) 0.090(3) Uani 1 1 d . . .
H32 H 0.2160 0.5227 0.4649 0.108 Uiso 1 1 calc R . .
C33 C 0.1294(5) 0.2875(3) 0.3625(4) 0.0473(14) Uani 1 1 d . . .
C34 C 0.0770(7) 0.2347(4) 0.3064(5) 0.088(2) Uani 1 1 d . . .
H34 H 0.1007 0.2309 0.2603 0.105 Uiso 1 1 calc R . .
C35 C -0.0108(8) 0.1872(5) 0.3180(6) 0.111(3) Uani 1 1 d . . .
H35 H -0.0463 0.1513 0.2798 0.133 Uiso 1 1 calc R . .
C36 C -0.0457(7) 0.1929(4) 0.3865(6) 0.094(3) Uani 1 1 d . . .
H36 H -0.1067 0.1621 0.3935 0.113 Uiso 1 1 calc R . .
C37 C 0.0069(6) 0.2420(4) 0.4427(5) 0.084(2) Uani 1 1 d . . .
H37 H -0.0147 0.2438 0.4897 0.101 Uiso 1 1 calc R . .
C38 C 0.0930(6) 0.2897(4) 0.4305(4) 0.0680(18) Uani 1 1 d . . .
H38 H 0.1283 0.3248 0.4696 0.082 Uiso 1 1 calc R . .
C39 C 0.1639(12) 0.5699(9) 0.9303(9) 0.146(5) Uani 1 1 d D . .
C40 C 0.0941(14) 0.6281(11) 0.8883(10) 0.144(6) Uani 1 1 d D . .
H40 H 0.0208 0.6142 0.8598 0.209 Uiso 1 1 calc R . .
C41 C 0.1270(16) 0.7019(10) 0.8869(8) 0.148(5) Uani 1 1 d D . .
H41 H 0.0839 0.7391 0.8533 0.190 Uiso 1 1 calc R . .
C42 C 0.2238(15) 0.7199(10) 0.9356(10) 0.142(6) Uani 1 1 d D . .
H42 H 0.2461 0.7729 0.9390 0.213 Uiso 1 1 calc R . .
C43 C 0.2914(11) 0.6697(8) 0.9795(10) 0.148(6) Uani 1 1 d D . .
H43 H 0.3607 0.6863 1.0118 0.189 Uiso 1 1 calc R . .
C44 C 0.2607(11) 0.5951(8) 0.9779(8) 0.140(4) Uani 1 1 d D . .
H44 H 0.3077 0.5591 1.0107 0.168 Uiso 1 1 calc R . .
C45 C 0.1280(15) 0.4882(10) 0.9262(12) 0.147(13) Uani 1 1 d . . .
H45A H 0.1930 0.4546 0.9271 0.186 Uiso 1 1 calc R . .
H45B H 0.0703 0.4795 0.8788 0.186 Uiso 1 1 calc R . .
H45C H 0.0969 0.4760 0.9699 0.186 Uiso 1 1 calc R . .

loop_
_atom_site_aniso_label
_atom_site_aniso_U_11
_atom_site_aniso_U_22
_atom_site_aniso_U_33
_atom_site_aniso_U_23
_atom_site_aniso_U_13
_atom_site_aniso_U_12
Ru 0.0807(4) 0.0358(3) 0.0599(4) 0.0055(2) 0.0328(3) 0.0088(2)
O1 0.148(9) 0.105(5) 0.103(6) 0.077(5) 0.064(6) 0.073(6)
O2 0.123(5) 0.094(4) 0.092(5) -0.028(4) 0.027(4) -0.035(4)
O3 0.115(4) 0.090(4) 0.091(4) 0.009(3) 0.059(4) -0.004(3)
C1 0.121(7) 0.069(4) 0.087(6) 0.022(4) 0.043(5) 0.040(4)
C2 0.088(5) 0.066(4) 0.065(5) -0.004(4) 0.020(4) -0.003(4)
C3 0.097(6) 0.034(3) 0.087(5) 0.009(3) 0.061(5) 0.001(3)
C4 0.061(4) 0.037(3) 0.092(5) -0.001(3) 0.035(4) 0.006(3)
C5 0.077(5) 0.066(4) 0.127(7) 0.005(5) 0.052(5) 0.017(4)
C6 0.072(6) 0.073(5) 0.203(12) -0.013(7) 0.083(8) -0.012(4)
C7 0.061(5) 0.091(6) 0.150(10) -0.020(6) 0.021(6) 0.017(4)
C8 0.068(5) 0.066(4) 0.106(6) 0.001(4) 0.021(5) 0.013(4)
C9 0.057(4) 0.030(3) 0.086(5) -0.003(3) 0.030(4) 0.003(3)
C10 0.054(3) 0.033(2) 0.070(4) 0.000(3) 0.029(3) 0.000(2)
C11 0.060(4) 0.030(2) 0.067(4) 0.003(3) 0.031(3) 0.000(2)
C12 0.058(4) 0.032(2) 0.061(4) -0.004(3) 0.032(3) 0.002(2)
C13 0.069(4) 0.032(2) 0.049(4) 0.003(2) 0.027(3) 0.001(2)
C14 0.060(4) 0.032(2) 0.054(4) 0.003(2) 0.027(3) 0.008(2)
C15 0.055(4) 0.030(2) 0.061(4) 0.002(3) 0.024(3) 0.003(2)
C16 0.093(5) 0.033(3) 0.068(5) 0.002(3) 0.034(4) 0.012(3)
C17 0.116(6) 0.042(3) 0.082(5) 0.016(3) 0.038(5) 0.019(3)
C18 0.127(7) 0.033(3) 0.104(7) 0.007(4) 0.048(6) 0.011(4)
C19 0.139(8) 0.040(3) 0.106(7) -0.003(4) 0.069(6) 0.027(4)
C20 0.118(6) 0.042(3) 0.077(5) 0.014(3) 0.055(5) 0.024(3)
C21 0.066(4) 0.034(3) 0.078(5) -0.001(3) 0.042(4) -0.008(3)
C22 0.077(5) 0.042(3) 0.119(7) 0.006(4) 0.043(5) -0.004(3)
C23 0.110(7) 0.037(3) 0.141(8) 0.009(4) 0.055(6) 0.001(4)
C24 0.142(8) 0.047(4) 0.136(9) -0.018(5) 0.091(7) -0.022(5)
C25 0.105(6) 0.057(4) 0.110(7) -0.014(4) 0.049(5) -0.031(4)
C26 0.095(6) 0.042(3) 0.085(5) -0.007(3) 0.042(5) -0.010(3)
C27 0.061(4) 0.032(3) 0.072(5) 0.004(3) 0.031(4) 0.004(3)
C28 0.082(5) 0.064(4) 0.090(6) -0.004(4) 0.034(5) 0.011(4)
C29 0.073(5) 0.075(5) 0.135(8) 0.020(5) 0.039(5) 0.019(4)
C30 0.090(7) 0.063(5) 0.163(10) -0.007(6) 0.060(7) 0.019(4)
C31 0.116(8) 0.099(7) 0.158(10) -0.064(7) 0.048(8) 0.018(6)
C32 0.083(5) 0.073(4) 0.119(7) -0.042(5) 0.035(5) 0.009(4)
C33 0.055(4) 0.031(2) 0.062(4) 0.001(3) 0.027(3) 0.003(2)
C34 0.106(6) 0.079(5) 0.101(6) -0.031(5) 0.069(5) -0.035(4)
C35 0.129(7) 0.077(5) 0.148(9) -0.045(6) 0.074(7) -0.050(5)
C36 0.081(5) 0.058(4) 0.158(9) 0.004(5) 0.059(6) -0.016(4)
C37 0.089(6) 0.070(4) 0.115(7) 0.019(5) 0.066(5) 0.000(4)
C38 0.077(5) 0.067(4) 0.068(5) -0.003(4) 0.032(4) -0.003(3)
C39 0.112(10) 0.152(12) 0.171(13) -0.044(11) 0.031(9) -0.024(9)
C40 0.131(12) 0.170(17) 0.157(15) -0.064(14) 0.009(11) -0.021(13)
C41 0.177(16) 0.175(15) 0.117(11) 0.002(10) 0.024(10) -0.009(12)
C42 0.136(13) 0.202(19) 0.172(16) 0.012(15) 0.052(11) -0.030(14)
C43 0.104(9) 0.122(10) 0.202(17) -0.014(10) 0.012(10) -0.001(8)
C44 0.102(9) 0.140(10) 0.173(12) -0.024(9) 0.025(8) -0.008(7)
C45 0.160(19) 0.153(17) 0.26(4) -0.12(2) 0.01(2) -0.018(14)

loop_
_atom_type_symbol
_atom_type_description
_atom_type_scat_dispersion_real
_atom_type_scat_dispersion_imag
_atom_type_scat_source
C C 0.0033 0.0016 'International Tables Vol C Tables 4.2.6.8 and 6.1.1.4'
H H 0.0000 0.0000 'International Tables Vol C Tables 4.2.6.8 and 6.1.1.4'
O O 0.0106 0.0060 'International Tables Vol C Tables 4.2.6.8 and 6.1.1.4'
Ru Ru -1.2594 0.8363 'International Tables Vol C Tables 4.2.6.8 and 6.1.1.4'

loop_
_geom_angle_atom_site_label_1
_geom_angle_atom_site_label_2
_geom_angle_atom_site_label_3
_geom_angle
_geom_angle_site_symmetry_1
_geom_angle_site_symmetry_3
_geom_angle_publ_flag
C2 Ru C1 90.5(4) . . ?
C2 Ru C3 85.8(3) . . ?
C1 Ru C3 87.6(3) . . ?
C2 Ru C10 131.7(3) . . ?
C1 Ru C10 134.3(3) . . ?
C3 Ru C10 80.2(3) . . ?
C2 Ru C11 166.4(3) . . ?
C1 Ru C11 102.3(3) . . ?
C3 Ru C11 99.1(3) . . ?
C10 Ru C11 38.56(18) . . ?
C2 Ru C14 103.7(3) . . ?
C1 Ru C14 163.1(3) . . ?
C3 Ru C14 102.4(3) . . ?
C10 Ru C14 37.55(19) . . ?
C11 Ru C14 63.02(19) . . ?
C2 Ru C12 136.1(3) . . ?
C1 Ru C12 102.1(3) . . ?
C3 Ru C12 135.9(3) . . ?
C10 Ru C12 62.1(2) . . ?
C11 Ru C12 36.80(19) . . ?
C14 Ru C12 61.23(18) . . ?
C2 Ru C13 106.8(3) . . ?
C1 Ru C13 130.2(3) . . ?
C3 Ru C13 138.6(3) . . ?
C10 Ru C13 61.8(2) . . ?
C11 Ru C13 61.28(19) . . ?
C14 Ru C13 36.81(19) . . ?
C12 Ru C13 35.62(17) . . ?
O1 C1 Ru 179.5(10) . . ?
O2 C2 Ru 178.4(7) . . ?
O3 C3 C4 119.5(7) . . ?
O3 C3 Ru 126.5(7) . . ?
C4 C3 Ru 113.9(5) . . ?
C9 C4 C5 121.4(7) . . ?
C9 C4 C3 116.9(6) . . ?
C5 C4 C3 121.4(7) . . ?
C6 C5 C4 118.7(9) . . ?
C6 C5 H5 120.6 . . ?
C4 C5 H5 120.6 . . ?
C7 C6 C5 121.0(8) . . ?
C7 C6 H6 119.5 . . ?
C5 C6 H6 119.5 . . ?
C6 C7 C8 120.7(9) . . ?
C6 C7 H7 119.7 . . ?
C8 C7 H7 119.7 . . ?
C9 C8 C7 117.5(8) . . ?
C9 C8 H8 121.2 . . ?
C7 C8 H8 121.2 . . ?
C4 C9 C8 120.6(6) . . ?
C4 C9 C10 117.9(6) . . ?
C8 C9 C10 121.5(7) . . ?
C14 C10 C11 108.2(5) . . ?
C14 C10 C9 124.6(4) . . ?
C11 C10 C9 126.0(4) . . ?
C14 C10 Ru 73.1(3) . . ?
C11 C10 Ru 72.5(3) . . ?
C9 C10 Ru 110.8(4) . . ?
C12 C11 C10 107.2(4) . . ?
C12 C11 C21 127.9(5) . . ?
C10 C11 C21 124.5(5) . . ?
C12 C11 Ru 75.8(3) . . ?
C10 C11 Ru 69.0(3) . . ?
C21 C11 Ru 125.8(4) . . ?
C13 C12 C11 108.4(4) . . ?
C13 C12 C27 125.2(5) . . ?
C11 C12 C27 126.3(4) . . ?
C13 C12 Ru 72.5(3) . . ?
C11 C12 Ru 67.4(3) . . ?
C27 C12 Ru 128.6(4) . . ?
C12 C13 C14 107.7(5) . . ?
C12 C13 C33 126.7(5) . . ?
C14 C13 C33 125.4(4) . . ?
C12 C13 Ru 71.8(3) . . ?
C14 C13 Ru 67.2(3) . . ?
C33 C13 Ru 130.0(4) . . ?
C10 C14 C13 108.4(4) . . ?
C10 C14 C15 126.2(5) . . ?
C13 C14 C15 124.5(5) . . ?
C10 C14 Ru 69.3(3) . . ?
C13 C14 Ru 76.0(3) . . ?
C15 C14 Ru 129.0(4) . . ?
C16 C15 C20 119.7(5) . . ?
C16 C15 C14 118.2(5) . . ?
C20 C15 C14 122.1(5) . . ?
C15 C16 C17 120.5(6) . . ?
C15 C16 H16 119.7 . . ?
C17 C16 H16 119.7 . . ?
C18 C17 C16 119.7(7) . . ?
C18 C17 H17 120.1 . . ?
C16 C17 H17 120.1 . . ?
C19 C18 C17 119.3(6) . . ?
C19 C18 H18 120.4 . . ?
C17 C18 H18 120.4 . . ?
C18 C19 C20 120.8(7) . . ?
C18 C19 H19 119.6 . . ?
C20 C19 H19 119.6 . . ?
C15 C20 C19 120.0(6) . . ?
C15 C20 H20 120.0 . . ?
C19 C20 H20 120.0 . . ?
C26 C21 C22 117.9(5) . . ?
C26 C21 C11 121.1(6) . . ?
C22 C21 C11 120.8(6) . . ?
C23 C22 C21 122.0(7) . . ?
C23 C22 H22 119.0 . . ?
C21 C22 H22 119.0 . . ?
C24 C23 C22 119.0(7) . . ?
C24 C23 H23 120.5 . . ?
C22 C23 H23 120.5 . . ?
C25 C24 C23 120.6(7) . . ?
C25 C24 H24 119.7 . . ?
C23 C24 H24 119.7 . . ?
C24 C25 C26 119.2(8) . . ?
C24 C25 H25 120.4 . . ?
C26 C25 H25 120.4 . . ?
C21 C26 C25 121.2(7) . . ?
C21 C26 H26 119.4 . . ?
C25 C26 H26 119.4 . . ?
C28 C27 C32 118.0(6) . . ?
C28 C27 C12 121.4(6) . . ?
C32 C27 C12 120.5(6) . . ?
C27 C28 C29 120.9(7) . . ?
C27 C28 H28 119.6 . . ?
C29 C28 H28 119.6 . . ?
C30 C29 C28 119.6(8) . . ?
C30 C29 H29 120.2 . . ?
C28 C29 H29 120.2 . . ?
C31 C30 C29 119.7(8) . . ?
C31 C30 H30 120.2 . . ?
C29 C30 H30 120.2 . . ?
C30 C31 C32 121.0(9) . . ?
C30 C31 H31 119.5 . . ?
C32 C31 H31 119.5 . . ?
C27 C32 C31 120.8(8) . . ?
C27 C32 H32 119.6 . . ?
C31 C32 H32 119.6 . . ?
C34 C33 C38 117.7(5) . . ?
C34 C33 C13 122.7(6) . . ?
C38 C33 C13 119.4(6) . . ?
C33 C34 C35 120.2(7) . . ?
C33 C34 H34 119.9 . . ?
C35 C34 H34 119.9 . . ?
C34 C35 C36 119.8(8) . . ?
C34 C35 H35 120.1 . . ?
C36 C35 H35 120.1 . . ?
C37 C36 C35 120.8(7) . . ?
C37 C36 H36 119.6 . . ?
C35 C36 H36 119.6 . . ?
C36 C37 C38 119.2(8) . . ?
C36 C37 H37 120.4 . . ?
C38 C37 H37 120.4 . . ?
C37 C38 C33 122.3(7) . . ?
C37 C38 H38 118.8 . . ?
C33 C38 H38 118.8 . . ?
C44 C39 C40 115.8(13) . . ?
C44 C39 C45 122.8(17) . . ?
C40 C39 C45 121.2(15) . . ?
C41 C40 C39 122.7(16) . . ?
C41 C40 H40 118.6 . . ?
C39 C40 H40 118.6 . . ?
C42 C41 C40 115.7(16) . . ?
C42 C41 H41 122.2 . . ?
C40 C41 H41 122.1 . . ?
C43 C42 C41 124.9(17) . . ?
C43 C42 H42 117.6 . . ?
C41 C42 H42 117.6 . . ?
C42 C43 C44 119.0(14) . . ?
C42 C43 H43 120.5 . . ?
C44 C43 H43 120.5 . . ?
C43 C44 C39 121.2(13) . . ?
C43 C44 H44 119.4 . . ?
C39 C44 H44 119.4 . . ?
C39 C45 H45A 109.5 . . ?
C39 C45 H45B 109.5 . . ?
H45A C45 H45B 109.5 . . ?
C39 C45 H45C 109.5 . . ?
H45A C45 H45C 109.5 . . ?
H45B C45 H45C 109.5 . . ?

loop_
_geom_bond_atom_site_label_1
_geom_bond_atom_site_label_2
_geom_bond_distance
_geom_bond_site_symmetry_2
_geom_bond_publ_flag
Ru C2 1.864(8) . ?
Ru C1 1.899(7) . ?
Ru C3 2.065(7) . ?
Ru C10 2.174(6) . ?
Ru C11 2.221(6) . ?
Ru C14 2.224(6) . ?
Ru C12 2.332(6) . ?
Ru C13 2.341(5) . ?
O1 C1 1.099(8) . ?
O2 C2 1.129(8) . ?
O3 C3 1.229(8) . ?
C3 C4 1.509(11) . ?
C4 C9 1.352(9) . ?
C4 C5 1.376(10) . ?
C5 C6 1.363(13) . ?
C5 H5 0.9300 . ?
C6 C7 1.354(13) . ?
C6 H6 0.9300 . ?
C7 C8 1.406(11) . ?
C7 H7 0.9300 . ?
C8 C9 1.384(10) . ?
C8 H8 0.9300 . ?
C9 C10 1.483(8) . ?
C10 C14 1.416(7) . ?
C10 C11 1.452(7) . ?
C11 C12 1.441(7) . ?
C11 C21 1.505(7) . ?
C12 C13 1.429(7) . ?
C12 C27 1.475(7) . ?
C13 C14 1.446(7) . ?
C13 C33 1.465(7) . ?
C14 C15 1.513(6) . ?
C15 C16 1.339(8) . ?
C15 C20 1.353(8) . ?
C16 C17 1.401(7) . ?
C16 H16 0.9300 . ?
C17 C18 1.353(10) . ?
C17 H17 0.9300 . ?
C18 C19 1.351(10) . ?
C18 H18 0.9300 . ?
C19 C20 1.385(8) . ?
C19 H19 0.9300 . ?
C20 H20 0.9300 . ?
C21 C26 1.355(9) . ?
C21 C22 1.369(8) . ?
C22 C23 1.367(9) . ?
C22 H22 0.9300 . ?
C23 C24 1.361(11) . ?
C23 H23 0.9300 . ?
C24 C25 1.356(11) . ?
C24 H24 0.9300 . ?
C25 C26 1.391(8) . ?
C25 H25 0.9300 . ?
C26 H26 0.9300 . ?
C27 C28 1.349(9) . ?
C27 C32 1.361(9) . ?
C28 C29 1.414(9) . ?
C28 H28 0.9300 . ?
C29 C30 1.349(12) . ?
C29 H29 0.9300 . ?
C30 C31 1.330(12) . ?
C30 H30 0.9300 . ?
C31 C32 1.391(11) . ?
C31 H31 0.9300 . ?
C32 H32 0.9300 . ?
C33 C34 1.368(9) . ?
C33 C38 1.378(8) . ?
C34 C35 1.378(10) . ?
C34 H34 0.9300 . ?
C35 C36 1.380(12) . ?
C35 H35 0.9300 . ?
C36 C37 1.329(11) . ?
C36 H36 0.9300 . ?
C37 C38 1.367(9) . ?
C37 H37 0.9300 . ?
C38 H38 0.9300 . ?
C39 C44 1.326(12) . ?
C39 C40 1.384(14) . ?
C39 C45 1.441(18) . ?
C40 C41 1.308(13) . ?
C40 H40 0.9300 . ?
C41 C42 1.302(13) . ?
C41 H41 0.9300 . ?
C42 C43 1.293(13) . ?
C42 H42 0.9300 . ?
C43 C44 1.311(12) . ?
C43 H43 0.9300 . ?
C44 H44 0.9300 . ?
C45 H45A 0.9600 . ?
C45 H45B 0.9600 . ?
C45 H45C 0.9600 . ?

loop_
_geom_torsion_atom_site_label_1
_geom_torsion_atom_site_label_2
_geom_torsion_atom_site_label_3
_geom_torsion_atom_site_label_4
_geom_torsion
_geom_torsion_site_symmetry_1
_geom_torsion_site_symmetry_2
_geom_torsion_site_symmetry_3
_geom_torsion_site_symmetry_4
_geom_torsion_publ_flag
C2 Ru C1 O1 -147(100) . . . . ?
C3 Ru C1 O1 -61(100) . . . . ?
C10 Ru C1 O1 12(100) . . . . ?
C11 Ru C1 O1 37(100) . . . . ?
C14 Ru C1 O1 65(100) . . . . ?
C12 Ru C1 O1 75(100) . . . . ?
C13 Ru C1 O1 100(100) . . . . ?
C1 Ru C2 O2 152(26) . . . . ?
C3 Ru C2 O2 65(26) . . . . ?
C10 Ru C2 O2 -8(26) . . . . ?
C11 Ru C2 O2 -48(27) . . . . ?
C14 Ru C2 O2 -37(26) . . . . ?
C12 Ru C2 O2 -100(26) . . . . ?
C13 Ru C2 O2 -75(26) . . . . ?
C2 Ru C3 O3 46.4(6) . . . . ?
C1 Ru C3 O3 -44.3(6) . . . . ?
C10 Ru C3 O3 180.0(6) . . . . ?
C11 Ru C3 O3 -146.3(5) . . . . ?
C14 Ru C3 O3 149.5(5) . . . . ?
C12 Ru C3 O3 -149.3(5) . . . . ?
C13 Ru C3 O3 157.3(5) . . . . ?
C2 Ru C3 C4 -131.3(4) . . . . ?
C1 Ru C3 C4 138.0(4) . . . . ?
C10 Ru C3 C4 2.3(4) . . . . ?
C11 Ru C3 C4 36.0(4) . . . . ?
C14 Ru C3 C4 -28.2(4) . . . . ?
C12 Ru C3 C4 33.0(5) . . . . ?
C13 Ru C3 C4 -20.4(6) . . . . ?
O3 C3 C4 C9 -177.5(5) . . . . ?
Ru C3 C4 C9 0.4(6) . . . . ?
O3 C3 C4 C5 -2.6(8) . . . . ?
Ru C3 C4 C5 175.3(4) . . . . ?
C9 C4 C5 C6 2.1(9) . . . . ?
C3 C4 C5 C6 -172.6(6) . . . . ?
C4 C5 C6 C7 -1.7(12) . . . . ?
C5 C6 C7 C8 0.8(13) . . . . ?
C6 C7 C8 C9 -0.3(11) . . . . ?
C5 C4 C9 C8 -1.7(8) . . . . ?
C3 C4 C9 C8 173.2(5) . . . . ?
C5 C4 C9 C10 -179.3(5) . . . . ?
C3 C4 C9 C10 -4.3(7) . . . . ?
C7 C8 C9 C4 0.8(9) . . . . ?
C7 C8 C9 C10 178.3(6) . . . . ?
C4 C9 C10 C14 89.4(7) . . . . ?
C8 C9 C10 C14 -88.1(8) . . . . ?
C4 C9 C10 C11 -77.0(8) . . . . ?
C8 C9 C10 C11 105.5(7) . . . . ?
C4 C9 C10 Ru 6.0(5) . . . . ?
C8 C9 C10 Ru -171.5(4) . . . . ?
C2 Ru C10 C14 -50.2(5) . . . . ?
C1 Ru C10 C14 157.6(4) . . . . ?
C3 Ru C10 C14 -125.6(3) . . . . ?
C11 Ru C10 C14 116.0(5) . . . . ?
C12 Ru C10 C14 78.1(3) . . . . ?
C13 Ru C10 C14 37.6(3) . . . . ?
C2 Ru C10 C11 -166.2(4) . . . . ?
C1 Ru C10 C11 41.6(5) . . . . ?
C3 Ru C10 C11 118.4(3) . . . . ?
C14 Ru C10 C11 -116.0(5) . . . . ?
C12 Ru C10 C11 -37.8(3) . . . . ?
C13 Ru C10 C11 -78.4(3) . . . . ?
C2 Ru C10 C9 71.1(5) . . . . ?
C1 Ru C10 C9 -81.1(5) . . . . ?
C3 Ru C10 C9 -4.3(3) . . . . ?
C11 Ru C10 C9 -122.7(5) . . . . ?
C14 Ru C10 C9 121.3(5) . . . . ?
C12 Ru C10 C9 -160.5(4) . . . . ?
C13 Ru C10 C9 158.9(4) . . . . ?
C14 C10 C11 C12 1.8(7) . . . . ?
C9 C10 C11 C12 170.1(6) . . . . ?
Ru C10 C11 C12 66.7(4) . . . . ?
C14 C10 C11 C21 175.3(6) . . . . ?
C9 C10 C11 C21 -16.4(10) . . . . ?
Ru C10 C11 C21 -119.8(6) . . . . ?
C14 C10 C11 Ru -64.9(4) . . . . ?
C9 C10 C11 Ru 103.4(6) . . . . ?
C2 Ru C11 C12 -65.8(12) . . . . ?
C1 Ru C11 C12 93.9(4) . . . . ?
C3 Ru C11 C12 -176.5(3) . . . . ?
C10 Ru C11 C12 -115.2(4) . . . . ?
C14 Ru C11 C12 -77.2(3) . . . . ?
C13 Ru C11 C12 -35.4(3) . . . . ?
C2 Ru C11 C10 49.4(12) . . . . ?
C1 Ru C11 C10 -150.9(4) . . . . ?
C3 Ru C11 C10 -61.4(3) . . . . ?
C14 Ru C11 C10 37.9(3) . . . . ?
C12 Ru C11 C10 115.2(4) . . . . ?
C13 Ru C11 C10 79.7(3) . . . . ?
C2 Ru C11 C21 167.5(10) . . . . ?
C1 Ru C11 C21 -32.8(5) . . . . ?
C3 Ru C11 C21 56.7(5) . . . . ?
C10 Ru C11 C21 118.1(6) . . . . ?
C14 Ru C11 C21 156.0(5) . . . . ?
C12 Ru C11 C21 -126.7(6) . . . . ?
C13 Ru C11 C21 -162.2(5) . . . . ?
C10 C11 C12 C13 -0.9(7) . . . . ?
C21 C11 C12 C13 -174.1(6) . . . . ?
Ru C11 C12 C13 61.3(4) . . . . ?
C10 C11 C12 C27 175.6(6) . . . . ?
C21 C11 C12 C27 2.3(11) . . . . ?
Ru C11 C12 C27 -122.2(6) . . . . ?
C10 C11 C12 Ru -62.2(4) . . . . ?
C21 C11 C12 Ru 124.6(7) . . . . ?
C2 Ru C12 C13 42.8(5) . . . . ?
C1 Ru C12 C13 146.5(4) . . . . ?
C3 Ru C12 C13 -114.3(4) . . . . ?
C10 Ru C12 C13 -79.6(3) . . . . ?
C11 Ru C12 C13 -119.2(5) . . . . ?
C14 Ru C12 C13 -36.7(3) . . . . ?
C2 Ru C12 C11 162.0(4) . . . . ?
C1 Ru C12 C11 -94.3(4) . . . . ?
C3 Ru C12 C11 4.9(4) . . . . ?
C10 Ru C12 C11 39.7(3) . . . . ?
C14 Ru C12 C11 82.5(3) . . . . ?
C13 Ru C12 C11 119.2(5) . . . . ?
C2 Ru C12 C27 -78.7(6) . . . . ?
C1 Ru C12 C27 25.0(5) . . . . ?
C3 Ru C12 C27 124.2(5) . . . . ?
C10 Ru C12 C27 158.9(5) . . . . ?
C11 Ru C12 C27 119.3(6) . . . . ?
C14 Ru C12 C27 -158.2(5) . . . . ?
C13 Ru C12 C27 -121.5(6) . . . . ?
C11 C12 C13 C14 -0.3(7) . . . . ?
C27 C12 C13 C14 -176.8(6) . . . . ?
Ru C12 C13 C14 57.8(4) . . . . ?
C11 C12 C13 C33 175.1(6) . . . . ?
C27 C12 C13 C33 -1.4(10) . . . . ?
Ru C12 C13 C33 -126.8(6) . . . . ?
C11 C12 C13 Ru -58.1(4) . . . . ?
C27 C12 C13 Ru 125.4(6) . . . . ?
C2 Ru C13 C12 -150.5(4) . . . . ?
C1 Ru C13 C12 -45.0(5) . . . . ?
C3 Ru C13 C12 106.2(4) . . . . ?
C10 Ru C13 C12 80.7(3) . . . . ?
C11 Ru C13 C12 36.6(3) . . . . ?
C14 Ru C13 C12 119.0(5) . . . . ?
C2 Ru C13 C14 90.4(4) . . . . ?
C1 Ru C13 C14 -164.1(4) . . . . ?
C3 Ru C13 C14 -12.8(5) . . . . ?
C10 Ru C13 C14 -38.3(3) . . . . ?
C11 Ru C13 C14 -82.5(3) . . . . ?
C12 Ru C13 C14 -119.0(5) . . . . ?
C2 Ru C13 C33 -27.5(5) . . . . ?
C1 Ru C13 C33 78.0(6) . . . . ?
C3 Ru C13 C33 -130.7(5) . . . . ?
C10 Ru C13 C33 -156.3(5) . . . . ?
C11 Ru C13 C33 159.6(5) . . . . ?
C14 Ru C13 C33 -117.9(6) . . . . ?
C12 Ru C13 C33 123.0(6) . . . . ?
C11 C10 C14 C13 -2.0(7) . . . . ?
C9 C10 C14 C13 -170.5(6) . . . . ?
Ru C10 C14 C13 -66.5(4) . . . . ?
C11 C10 C14 C15 -171.7(6) . . . . ?
C9 C10 C14 C15 19.8(10) . . . . ?
Ru C10 C14 C15 123.8(6) . . . . ?
C11 C10 C14 Ru 64.5(4) . . . . ?
C9 C10 C14 Ru -104.0(6) . . . . ?
C12 C13 C14 C10 1.5(7) . . . . ?
C33 C13 C14 C10 -174.0(6) . . . . ?
Ru C13 C14 C10 62.2(4) . . . . ?
C12 C13 C14 C15 171.3(5) . . . . ?
C33 C13 C14 C15 -4.1(10) . . . . ?
Ru C13 C14 C15 -128.0(6) . . . . ?
C12 C13 C14 Ru -60.7(4) . . . . ?
C33 C13 C14 Ru 123.8(6) . . . . ?
C2 Ru C14 C10 143.8(4) . . . . ?
C1 Ru C14 C10 -70.1(11) . . . . ?
C3 Ru C14 C10 55.1(4) . . . . ?
C11 Ru C14 C10 -39.0(3) . . . . ?
C12 Ru C14 C10 -80.8(3) . . . . ?
C13 Ru C14 C10 -116.3(4) . . . . ?
C2 Ru C14 C13 -99.9(4) . . . . ?
C1 Ru C14 C13 46.2(11) . . . . ?
C3 Ru C14 C13 171.4(3) . . . . ?
C10 Ru C14 C13 116.3(4) . . . . ?
C11 Ru C14 C13 77.3(3) . . . . ?
C12 Ru C14 C13 35.5(3) . . . . ?
C2 Ru C14 C15 23.4(5) . . . . ?
C1 Ru C14 C15 169.5(10) . . . . ?
C3 Ru C14 C15 -65.3(5) . . . . ?
C10 Ru C14 C15 -120.4(6) . . . . ?
C11 Ru C14 C15 -159.3(6) . . . . ?
C12 Ru C14 C15 158.9(6) . . . . ?
C13 Ru C14 C15 123.3(6) . . . . ?
C10 C14 C15 C16 107.9(7) . . . . ?
C13 C14 C15 C16 -60.2(8) . . . . ?
Ru C14 C15 C16 -160.5(5) . . . . ?
C10 C14 C15 C20 -71.2(9) . . . . ?
C13 C14 C15 C20 120.7(7) . . . . ?
Ru C14 C15 C20 20.4(9) . . . . ?
C20 C15 C16 C17 -0.1(10) . . . . ?
C14 C15 C16 C17 -179.2(6) . . . . ?
C15 C16 C17 C18 -0.6(12) . . . . ?
C16 C17 C18 C19 0.9(13) . . . . ?
C17 C18 C19 C20 -0.6(14) . . . . ?
C16 C15 C20 C19 0.4(11) . . . . ?
C14 C15 C20 C19 179.5(7) . . . . ?
C18 C19 C20 C15 -0.1(13) . . . . ?
C12 C11 C21 C26 131.9(7) . . . . ?
C10 C11 C21 C26 -40.3(9) . . . . ?
Ru C11 C21 C26 -127.9(6) . . . . ?
C12 C11 C21 C22 -43.9(10) . . . . ?
C10 C11 C21 C22 144.0(7) . . . . ?
Ru C11 C21 C22 56.4(8) . . . . ?
C26 C21 C22 C23 3.1(11) . . . . ?
C11 C21 C22 C23 179.0(7) . . . . ?
C21 C22 C23 C24 -3.0(12) . . . . ?
C22 C23 C24 C25 1.3(13) . . . . ?
C23 C24 C25 C26 0.2(13) . . . . ?
C22 C21 C26 C25 -1.6(10) . . . . ?
C11 C21 C26 C25 -177.5(6) . . . . ?
C24 C25 C26 C21 0.0(12) . . . . ?
C13 C12 C27 C28 -62.0(9) . . . . ?
C11 C12 C27 C28 122.1(7) . . . . ?
Ru C12 C27 C28 33.4(8) . . . . ?
C13 C12 C27 C32 114.6(7) . . . . ?
C11 C12 C27 C32 -61.3(9) . . . . ?
Ru C12 C27 C32 -150.0(5) . . . . ?
C32 C27 C28 C29 0.8(10) . . . . ?
C12 C27 C28 C29 177.4(6) . . . . ?
C27 C28 C29 C30 -1.4(12) . . . . ?
C28 C29 C30 C31 -0.2(14) . . . . ?
C29 C30 C31 C32 2.4(16) . . . . ?
C28 C27 C32 C31 1.3(12) . . . . ?
C12 C27 C32 C31 -175.3(8) . . . . ?
C30 C31 C32 C27 -3.0(15) . . . . ?
C12 C13 C33 C34 121.0(7) . . . . ?
C14 C13 C33 C34 -64.4(9) . . . . ?
Ru C13 C33 C34 24.2(8) . . . . ?
C12 C13 C33 C38 -63.6(8) . . . . ?
C14 C13 C33 C38 111.0(7) . . . . ?
Ru C13 C33 C38 -160.4(4) . . . . ?
C38 C33 C34 C35 1.5(11) . . . . ?
C13 C33 C34 C35 176.9(7) . . . . ?
C33 C34 C35 C36 0.0(14) . . . . ?
C34 C35 C36 C37 -2.2(14) . . . . ?
C35 C36 C37 C38 3.0(12) . . . . ?
C36 C37 C38 C33 -1.5(11) . . . . ?
C34 C33 C38 C37 -0.7(10) . . . . ?
C13 C33 C38 C37 -176.3(6) . . . . ?
C44 C39 C40 C41 9(3) . . . . ?
C45 C39 C40 C41 -175.6(17) . . . . ?
C39 C40 C41 C42 -9(3) . . . . ?
C40 C41 C42 C43 5(3) . . . . ?
C41 C42 C43 C44 -2(3) . . . . ?
C42 C43 C44 C39 2(2) . . . . ?
C40 C39 C44 C43 -5(2) . . . . ?
C45 C39 C44 C43 179.2(16) . . . . ?
